data_4130370
loop_
_publ_author_name
'Lutters, Dennis'
'Severin, Claudia'
'Schmidtmann, Marc'
'M\"uller, Thomas'

_publ_section_title
;
 Activation of 7-Silanorbornadienes by N-Heterocyclic Carbenes: A
 Selective Way to N-Heterocyclic-Carbene-Stabilized Silylenes.
;
_journal_issue 18
_journal_name_full 'Journal of the American Chemical Society'
_journal_page_first 6061
_journal_page_last 6067
_journal_paper_doi 10.1021/jacs.6b02824
_journal_volume 138
_journal_year 2016
_chemical_formula_structural 'SiH(C36H49)(C7H12N2) *C6H12'
_chemical_formula_sum 'C49 H74 N2 Si'
_chemical_formula_weight 719.19
_space_group_crystal_system triclinic
_space_group_IT_number 2
_space_group_name_Hall '-P 1'
_space_group_name_H-M_alt 'P -1'
_atom_sites_solution_hydrogens difmap
_atom_sites_solution_primary direct
_atom_sites_solution_secondary difmap
_audit_creation_method SHELXL-2014/7
_cell_angle_alpha 106.7741(15)
_cell_angle_beta 103.0536(16)
_cell_angle_gamma 99.4585(16)
_cell_formula_units_Z 2
_cell_length_a 11.1760(6)
_cell_length_b 14.3407(8)
_cell_length_c 15.4197(9)
_cell_measurement_reflns_used 9907
_cell_measurement_temperature 100(2)
_cell_measurement_theta_max 30.07
_cell_measurement_theta_min 2.43
_cell_volume 2234.2(2)
_computing_cell_refinement 'Bruker SAINT V8.34A'
_computing_data_collection 'Bruker APEX2'
_computing_data_reduction 'Bruker SAINT V8.34A'
_computing_structure_refinement 'SHELXL-2014/7 (Sheldrick, 2014)'
_computing_structure_solution 'SHELXS-2013/1 (Sheldrick, 2013)'
_diffrn_ambient_temperature 100(2)
_diffrn_measured_fraction_theta_full 1.000
_diffrn_measured_fraction_theta_max 1.000
_diffrn_measurement_device_type 'Bruker APEX-II CCD'
_diffrn_measurement_method '\f and \w scans'
_diffrn_radiation_type MoK\a
_diffrn_radiation_wavelength 0.71073
_diffrn_reflns_av_R_equivalents 0.0333
_diffrn_reflns_av_unetI/netI 0.0254
_diffrn_reflns_Laue_measured_fraction_full 1.000
_diffrn_reflns_Laue_measured_fraction_max 1.000
_diffrn_reflns_limit_h_max 15
_diffrn_reflns_limit_h_min -15
_diffrn_reflns_limit_k_max 18
_diffrn_reflns_limit_k_min -20
_diffrn_reflns_limit_l_max 21
_diffrn_reflns_limit_l_min -21
_diffrn_reflns_number 92948
_diffrn_reflns_point_group_measured_fraction_full 1.000
_diffrn_reflns_point_group_measured_fraction_max 1.000
_diffrn_reflns_theta_full 25.242
_diffrn_reflns_theta_max 30.033
_diffrn_reflns_theta_min 1.441
_diffrn_source 'sealed tube'
_exptl_absorpt_coefficient_mu 0.086
_exptl_absorpt_correction_T_max 1.0000
_exptl_absorpt_correction_T_min 0.9599
_exptl_absorpt_correction_type multi-scan
_exptl_absorpt_process_details 'SADABS-2014/5 (Sheldrick)'
_exptl_crystal_colour yellow
_exptl_crystal_density_diffrn 1.069
_exptl_crystal_description block
_exptl_crystal_F_000 792
_exptl_crystal_size_max 0.260
_exptl_crystal_size_mid 0.140
_exptl_crystal_size_min 0.100
_refine_diff_density_max 1.567
_refine_diff_density_min -0.758
_refine_diff_density_rms 0.069
_refine_ls_extinction_method none
_refine_ls_goodness_of_fit_ref 1.002
_refine_ls_hydrogen_treatment mixed
_refine_ls_matrix_type full
_refine_ls_number_parameters 513
_refine_ls_number_reflns 13073
_refine_ls_number_restraints 63
_refine_ls_restrained_S_all 1.029
_refine_ls_R_factor_all 0.0809
_refine_ls_R_factor_gt 0.0632
_refine_ls_shift/su_max 0.001
_refine_ls_shift/su_mean 0.000
_refine_ls_structure_factor_coef Fsqd
_refine_ls_weighting_details 'w=1/[\s^2^(Fo^2^)+(0.1000P)^2^+2.0000P] where P=(Fo^2^+2Fc^2^)/3'
_refine_ls_weighting_scheme calc
_refine_ls_wR_factor_gt 0.1733
_refine_ls_wR_factor_ref 0.1899
_reflns_Friedel_coverage 0.000
_reflns_number_gt 10346
_reflns_number_total 13073
_reflns_threshold_expression 'I > 2\s(I)'
_cod_data_source_file ja6b02824_si_013.cif
_cod_data_source_block dlp160
_cod_database_code 4130370
_shelx_shelxl_version_number 2014/7
_shelx_space_group_comment
;
The symmetry employed for this shelxl refinement is uniquely defined
by the following loop, which should always be used as a source of
symmetry information in preference to the above space-group names.
They are only intended as comments.
;
_shelx_estimated_absorpt_t_min 0.978
_shelx_estimated_absorpt_t_max 0.991

loop_
_space_group_symop_operation_xyz
'x, y, z'
'-x, -y, -z'

loop_
_atom_site_label
_atom_site_type_symbol
_atom_site_fract_x
_atom_site_fract_y
_atom_site_fract_z
_atom_site_U_iso_or_equiv
_atom_site_adp_type
_atom_site_occupancy
_atom_site_site_symmetry_order
_atom_site_calc_flag
_atom_site_refinement_flags_posn
_atom_site_refinement_flags_adp
_atom_site_refinement_flags_occupancy
_atom_site_disorder_assembly
_atom_site_disorder_group
Si1 Si 0.67431(4) 0.67298(3) 0.52510(3) 0.01834(11) Uani 1 1 d . . . . .
H1 H 0.585(2) 0.7042(17) 0.5703(16) 0.029(6) Uiso 1 1 d . . . . .
N1 N 0.53138(13) 0.48588(10) 0.36741(10) 0.0196(3) Uani 1 1 d . . . . .
N2 N 0.41905(14) 0.59378(10) 0.38104(10) 0.0215(3) Uani 1 1 d . . . . .
C1 C 0.53706(15) 0.58319(11) 0.41440(11) 0.0190(3) Uani 1 1 d . . . . .
C2 C 0.41143(17) 0.43639(12) 0.30520(11) 0.0224(3) Uani 1 1 d . . . . .
C3 C 0.34003(16) 0.50434(13) 0.31439(12) 0.0237(3) Uani 1 1 d . . . . .
C4 C 0.63484(18) 0.43701(12) 0.38273(13) 0.0257(3) Uani 1 1 d . . . . .
H4A H 0.7045 0.4822 0.4375 0.039 Uiso 1 1 calc R U . . .
H4B H 0.6648 0.4209 0.3264 0.039 Uiso 1 1 calc R U . . .
H4C H 0.6048 0.3750 0.3946 0.039 Uiso 1 1 calc R U . . .
C5 C 0.37847(19) 0.32928(13) 0.24320(13) 0.0286(4) Uani 1 1 d . . . . .
H5A H 0.4300 0.3213 0.1991 0.043 Uiso 1 1 calc R U . . .
H5B H 0.2885 0.3089 0.2075 0.043 Uiso 1 1 calc R U . . .
H5C H 0.3952 0.2871 0.2822 0.043 Uiso 1 1 calc R U . . .
C6 C 0.20359(18) 0.49342(16) 0.27007(15) 0.0341(4) Uani 1 1 d . . . . .
H6A H 0.1597 0.5049 0.3191 0.051 Uiso 1 1 calc R U . . .
H6B H 0.1663 0.4255 0.2241 0.051 Uiso 1 1 calc R U . . .
H6C H 0.1947 0.5427 0.2378 0.051 Uiso 1 1 calc R U . . .
C7 C 0.37900(18) 0.68706(13) 0.40933(14) 0.0282(4) Uani 1 1 d . . . . .
H7A H 0.3371 0.7006 0.3528 0.042 Uiso 1 1 calc R U . . .
H7B H 0.4532 0.7426 0.4475 0.042 Uiso 1 1 calc R U . . .
H7C H 0.3198 0.6807 0.4467 0.042 Uiso 1 1 calc R U . . .
C8 C 0.72424(14) 0.79076(11) 0.49256(10) 0.0148(3) Uani 1 1 d . . . . .
C9 C 0.75682(14) 0.88595(11) 0.56507(10) 0.0152(3) Uani 1 1 d . . . . .
C10 C 0.80889(15) 0.97359(11) 0.55000(11) 0.0174(3) Uani 1 1 d . . . . .
H10 H 0.8275 1.0367 0.5988 0.021 Uiso 1 1 calc R U . . .
C11 C 0.83365(15) 0.96967(11) 0.46505(11) 0.0184(3) Uani 1 1 d . . . . .
H11 H 0.8675 1.0296 0.4550 0.022 Uiso 1 1 calc R U . . .
C12 C 0.80817(15) 0.87691(11) 0.39500(11) 0.0178(3) Uani 1 1 d . . . . .
H12 H 0.8274 0.8735 0.3374 0.021 Uiso 1 1 calc R U . . .
C13 C 0.75476(14) 0.78850(11) 0.40773(10) 0.0151(3) Uani 1 1 d . . . . .
C14 C 0.74845(14) 0.89874(11) 0.66380(10) 0.0159(3) Uani 1 1 d . . . . .
C15 C 0.64536(15) 0.92809(11) 0.69243(10) 0.0172(3) Uani 1 1 d . . . . .
C16 C 0.64769(16) 0.95028(12) 0.78707(11) 0.0198(3) Uani 1 1 d . . . . .
H16 H 0.5778 0.9702 0.8059 0.024 Uiso 1 1 calc R U . . .
C17 C 0.74936(16) 0.94419(11) 0.85501(11) 0.0191(3) Uani 1 1 d . . . . .
C18 C 0.84913(15) 0.91294(12) 0.82531(11) 0.0197(3) Uani 1 1 d . . . . .
H18 H 0.9184 0.9071 0.8704 0.024 Uiso 1 1 calc R U . . .
C19 C 0.85097(14) 0.88977(11) 0.73085(10) 0.0174(3) Uani 1 1 d . . . . .
C20 C 0.53309(16) 0.93898(12) 0.62258(11) 0.0210(3) Uani 1 1 d . . . . .
H20 H 0.5366 0.9033 0.5574 0.025 Uiso 1 1 calc R U . . .
C21 C 0.40564(17) 0.89069(15) 0.63164(13) 0.0297(4) Uani 1 1 d . . . . .
H21A H 0.4042 0.8218 0.6304 0.045 Uiso 1 1 calc R U . . .
H21B H 0.3369 0.8896 0.5788 0.045 Uiso 1 1 calc R U . . .
H21C H 0.3943 0.9298 0.6915 0.045 Uiso 1 1 calc R U . . .
C22 C 0.5414(2) 1.04951(14) 0.63258(14) 0.0302(4) Uani 1 1 d . . . . .
H22A H 0.5448 1.0876 0.6974 0.045 Uiso 1 1 calc R U . . .
H22B H 0.4667 1.0545 0.5883 0.045 Uiso 1 1 calc R U . . .
H22C H 0.6180 1.0771 0.6184 0.045 Uiso 1 1 calc R U . . .
C23 C 0.75133(17) 0.97230(13) 0.95820(11) 0.0238(3) Uani 1 1 d . . . . .
H23 H 0.8332 0.9645 0.9944 0.029 Uiso 1 1 calc R U . . .
C24 C 0.6443(2) 0.90346(17) 0.97319(14) 0.0376(5) Uani 1 1 d . . . . .
H24A H 0.5625 0.9106 0.9396 0.056 Uiso 1 1 calc R U . . .
H24B H 0.6521 0.9220 1.0409 0.056 Uiso 1 1 calc R U . . .
H24C H 0.6494 0.8336 0.9486 0.056 Uiso 1 1 calc R U . . .
C25 C 0.7474(3) 1.08178(16) 0.99895(14) 0.0460(6) Uani 1 1 d . . . . .
H25A H 0.8202 1.1255 0.9933 0.069 Uiso 1 1 calc R U . . .
H25B H 0.7505 1.0979 1.0658 0.069 Uiso 1 1 calc R U . . .
H25C H 0.6688 1.0922 0.9639 0.069 Uiso 1 1 calc R U . . .
C26 C 0.96623(15) 0.86030(13) 0.70445(12) 0.0227(3) Uani 1 1 d . . . . .
H26 H 0.9453 0.8375 0.6339 0.027 Uiso 1 1 calc R U . . .
C27 C 0.99863(19) 0.77319(15) 0.73555(14) 0.0312(4) Uani 1 1 d . . . . .
H27A H 1.0187 0.7930 0.8046 0.047 Uiso 1 1 calc R U . . .
H27B H 1.0720 0.7561 0.7158 0.047 Uiso 1 1 calc R U . . .
H27C H 0.9259 0.7146 0.7062 0.047 Uiso 1 1 calc R U . . .
C28 C 1.08071(18) 0.95113(16) 0.74421(15) 0.0324(4) Uani 1 1 d . . . . .
H28A H 1.0590 1.0050 0.7213 0.049 Uiso 1 1 calc R U . . .
H28B H 1.1522 0.9315 0.7232 0.049 Uiso 1 1 calc R U . . .
H28C H 1.1041 0.9750 0.8135 0.049 Uiso 1 1 calc R U . . .
C29 C 0.74559(15) 0.69126(11) 0.33265(10) 0.0161(3) Uani 1 1 d . . . . .
C30 C 0.84266(15) 0.64108(11) 0.34667(10) 0.0171(3) Uani 1 1 d . . . . .
C31 C 0.83913(16) 0.55299(12) 0.27557(11) 0.0203(3) Uani 1 1 d . . . . .
H31 H 0.9047 0.5193 0.2856 0.024 Uiso 1 1 calc R U . . .
C32 C 0.74226(17) 0.51352(12) 0.19073(11) 0.0213(3) Uani 1 1 d . . . . .
C33 C 0.64850(16) 0.56527(13) 0.17766(11) 0.0228(3) Uani 1 1 d . . . . .
H33 H 0.5820 0.5394 0.1199 0.027 Uiso 1 1 calc R U . . .
C34 C 0.64822(15) 0.65369(12) 0.24601(11) 0.0193(3) Uani 1 1 d . . . . .
C35 C 0.95812(15) 0.68680(12) 0.43334(11) 0.0209(3) Uani 1 1 d . . . . .
H35 H 0.9341 0.7358 0.4831 0.025 Uiso 1 1 calc R U . . .
C36 C 1.00387(19) 0.60997(15) 0.47503(13) 0.0298(4) Uani 1 1 d . . . . .
H36A H 0.9348 0.5741 0.4917 0.045 Uiso 1 1 calc R U . . .
H36B H 1.0758 0.6446 0.5319 0.045 Uiso 1 1 calc R U . . .
H36C H 1.0304 0.5618 0.4283 0.045 Uiso 1 1 calc R U . . .
C37 C 1.06421(17) 0.74551(14) 0.40798(15) 0.0309(4) Uani 1 1 d . . . . .
H37A H 1.0908 0.6991 0.3599 0.046 Uiso 1 1 calc R U . . .
H37B H 1.1365 0.7796 0.4647 0.046 Uiso 1 1 calc R U . . .
H37C H 1.0334 0.7955 0.3831 0.046 Uiso 1 1 calc R U . . .
C38A C 0.7384(3) 0.4191(2) 0.11215(19) 0.0235(5) Uani 0.889(7) 1 d . . P A 1
H38A H 0.7214 0.4346 0.0520 0.028 Uiso 0.889(7) 1 calc R U P A 1
C38B C 0.711(3) 0.403(2) 0.116(2) 0.036(9) Uiso 0.111(7) 1 d . . P A 2
H38B H 0.6381 0.3972 0.0613 0.043 Uiso 0.111(7) 1 calc R U P A 2
C39A C 0.6277(3) 0.33280(17) 0.10016(19) 0.0389(7) Uani 0.889(7) 1 d . . P A 1
H39A H 0.6423 0.3138 0.1571 0.058 Uiso 0.889(7) 1 calc R U P A 1
H39B H 0.6215 0.2748 0.0453 0.058 Uiso 0.889(7) 1 calc R U P A 1
H39C H 0.5486 0.3547 0.0904 0.058 Uiso 0.889(7) 1 calc R U P A 1
C39B C 0.679(3) 0.319(2) 0.146(2) 0.051(7) Uiso 0.111(7) 1 d . . P A 2
H39D H 0.7412 0.3287 0.2060 0.077 Uiso 0.111(7) 1 calc R U P A 2
H39E H 0.6787 0.2572 0.0981 0.077 Uiso 0.111(7) 1 calc R U P A 2
H39F H 0.5944 0.3146 0.1556 0.077 Uiso 0.111(7) 1 calc R U P A 2
C40A C 0.8605(3) 0.38412(19) 0.1230(2) 0.0401(7) Uani 0.889(7) 1 d . . P A 1
H40A H 0.9299 0.4379 0.1265 0.060 Uiso 0.889(7) 1 calc R U P A 1
H40B H 0.8503 0.3245 0.0684 0.060 Uiso 0.889(7) 1 calc R U P A 1
H40C H 0.8800 0.3674 0.1811 0.060 Uiso 0.889(7) 1 calc R U P A 1
C40B C 0.828(3) 0.415(3) 0.085(3) 0.074(10) Uiso 0.111(7) 1 d . . P A 2
H40D H 0.8177 0.4475 0.0368 0.110 Uiso 0.111(7) 1 calc R U P A 2
H40E H 0.8431 0.3484 0.0578 0.110 Uiso 0.111(7) 1 calc R U P A 2
H40F H 0.9005 0.4559 0.1393 0.110 Uiso 0.111(7) 1 calc R U P A 2
C41 C 0.54750(17) 0.71018(14) 0.22452(12) 0.0251(3) Uani 1 1 d . . . . .
H41 H 0.5404 0.7531 0.2861 0.030 Uiso 1 1 calc R U . . .
C42 C 0.41670(19) 0.64023(18) 0.16753(14) 0.0354(4) Uani 1 1 d . . . . .
H42A H 0.3530 0.6797 0.1660 0.053 Uiso 1 1 calc R U . . .
H42B H 0.3959 0.5904 0.1974 0.053 Uiso 1 1 calc R U . . .
H42C H 0.4175 0.6059 0.1028 0.053 Uiso 1 1 calc R U . . .
C43 C 0.5849(2) 0.77921(16) 0.17049(15) 0.0346(4) Uani 1 1 d . . . . .
H43A H 0.6643 0.8290 0.2091 0.052 Uiso 1 1 calc R U . . .
H43B H 0.5179 0.8137 0.1567 0.052 Uiso 1 1 calc R U . . .
H43C H 0.5964 0.7391 0.1111 0.052 Uiso 1 1 calc R U . . .
C44A C 0.9226(9) 0.6926(5) 0.0329(6) 0.093(2) Uani 0.5 1 d D U P B 1
H44A H 0.9599 0.6958 -0.0196 0.112 Uiso 0.5 1 calc R U P B 1
C44B C 0.8960(12) 0.6963(8) 0.0838(10) 0.146(4) Uani 0.5 1 d D U P B 2
H44B H 0.8553 0.6946 0.1350 0.175 Uiso 0.5 1 calc R U P B 2
C45 C 1.0154(5) 0.6492(3) 0.1039(4) 0.1043(15) Uani 1 1 d D U . . .
H45C H 1.0343 0.6138 0.0451 0.125 Uiso 0.5 1 calc R U P B 2
H45D H 1.0056 0.6038 0.1410 0.125 Uiso 0.5 1 calc R U P B 2
H45A H 0.9708 0.6216 0.1431 0.125 Uiso 0.5 1 calc R U P B 1
H45B H 1.0531 0.5982 0.0688 0.125 Uiso 0.5 1 calc R U P B 1
C46 C 1.1203(5) 0.7556(4) 0.1662(3) 0.1004(14) Uani 1 1 d D U . . .
H46A H 1.1695 0.7534 0.2273 0.120 Uiso 1 1 calc R U . . .
H46B H 1.1793 0.7734 0.1310 0.120 Uiso 1 1 calc R U . . .
C47 C 1.0409(5) 0.8239(4) 0.1796(3) 0.1002(14) Uani 1 1 d D U . . .
H47A H 1.0911 0.8930 0.1938 0.120 Uiso 1 1 calc R U . . .
H47B H 1.0095 0.8226 0.2344 0.120 Uiso 1 1 calc R U . . .
C48 C 0.9239(4) 0.7962(3) 0.0887(3) 0.0864(12) Uani 1 1 d D U . . .
H48C H 0.8563 0.8305 0.1008 0.104 Uiso 0.5 1 calc R U P B 2
H48D H 0.9483 0.8056 0.0334 0.104 Uiso 0.5 1 calc R U P B 2
H48A H 0.8441 0.7982 0.1062 0.104 Uiso 0.5 1 calc R U P B 1
H48B H 0.9362 0.8427 0.0531 0.104 Uiso 0.5 1 calc R U P B 1
C49 C 0.8040(7) 0.6223(4) -0.0064(3) 0.157(3) Uani 1 1 d D U . . .
H49A H 0.8148 0.5570 -0.0415 0.236 Uiso 0.5 1 calc R U P B 1
H49B H 0.7677 0.6158 0.0444 0.236 Uiso 0.5 1 calc R U P B 1
H49C H 0.7469 0.6453 -0.0494 0.236 Uiso 0.5 1 calc R U P B 1
H49D H 0.7916 0.5548 -0.0019 0.236 Uiso 0.5 1 calc R U P B 2
H49E H 0.7227 0.6409 -0.0164 0.236 Uiso 0.5 1 calc R U P B 2
H49F H 0.8377 0.6230 -0.0597 0.236 Uiso 0.5 1 calc R U P B 2

loop_
_atom_site_aniso_label
_atom_site_aniso_U_11
_atom_site_aniso_U_22
_atom_site_aniso_U_33
_atom_site_aniso_U_23
_atom_site_aniso_U_13
_atom_site_aniso_U_12
Si1 0.0236(2) 0.01373(19) 0.01624(19) 0.00528(15) 0.00456(16) 0.00200(15)
N1 0.0250(7) 0.0130(6) 0.0199(6) 0.0044(5) 0.0080(5) 0.0026(5)
N2 0.0230(7) 0.0162(6) 0.0216(6) 0.0020(5) 0.0063(5) 0.0032(5)
C1 0.0234(7) 0.0143(6) 0.0190(7) 0.0049(5) 0.0077(6) 0.0032(5)
C2 0.0274(8) 0.0171(7) 0.0194(7) 0.0038(6) 0.0083(6) -0.0011(6)
C3 0.0234(8) 0.0203(7) 0.0218(7) 0.0025(6) 0.0064(6) -0.0007(6)
C4 0.0311(9) 0.0169(7) 0.0309(9) 0.0075(6) 0.0114(7) 0.0079(6)
C5 0.0383(10) 0.0175(7) 0.0233(8) 0.0009(6) 0.0100(7) -0.0020(7)
C6 0.0233(9) 0.0337(10) 0.0347(10) 0.0024(8) 0.0042(7) 0.0009(7)
C7 0.0272(9) 0.0227(8) 0.0307(9) 0.0028(7) 0.0058(7) 0.0103(7)
C8 0.0158(6) 0.0132(6) 0.0153(6) 0.0050(5) 0.0038(5) 0.0045(5)
C9 0.0166(6) 0.0139(6) 0.0146(6) 0.0045(5) 0.0033(5) 0.0049(5)
C10 0.0205(7) 0.0118(6) 0.0182(7) 0.0037(5) 0.0040(5) 0.0039(5)
C11 0.0207(7) 0.0144(6) 0.0215(7) 0.0076(5) 0.0063(6) 0.0049(5)
C12 0.0201(7) 0.0181(7) 0.0179(7) 0.0082(5) 0.0066(5) 0.0063(5)
C13 0.0158(6) 0.0142(6) 0.0139(6) 0.0032(5) 0.0029(5) 0.0051(5)
C14 0.0202(7) 0.0119(6) 0.0136(6) 0.0027(5) 0.0035(5) 0.0034(5)
C15 0.0214(7) 0.0136(6) 0.0154(6) 0.0035(5) 0.0034(5) 0.0059(5)
C16 0.0230(7) 0.0182(7) 0.0176(7) 0.0036(5) 0.0063(6) 0.0076(6)
C17 0.0248(7) 0.0150(6) 0.0142(6) 0.0025(5) 0.0042(6) 0.0026(5)
C18 0.0210(7) 0.0190(7) 0.0154(6) 0.0047(5) 0.0011(5) 0.0031(6)
C19 0.0173(7) 0.0164(6) 0.0157(6) 0.0037(5) 0.0026(5) 0.0031(5)
C20 0.0241(8) 0.0220(7) 0.0168(7) 0.0044(6) 0.0041(6) 0.0117(6)
C21 0.0228(8) 0.0368(10) 0.0281(9) 0.0089(7) 0.0048(7) 0.0111(7)
C22 0.0397(10) 0.0257(8) 0.0292(9) 0.0103(7) 0.0081(8) 0.0195(8)
C23 0.0314(9) 0.0224(7) 0.0139(7) 0.0029(6) 0.0046(6) 0.0057(6)
C24 0.0467(12) 0.0397(11) 0.0218(8) 0.0064(8) 0.0145(8) -0.0004(9)
C25 0.0881(19) 0.0257(9) 0.0184(8) -0.0001(7) 0.0133(10) 0.0157(11)
C26 0.0180(7) 0.0302(8) 0.0185(7) 0.0071(6) 0.0033(6) 0.0075(6)
C27 0.0281(9) 0.0324(9) 0.0341(9) 0.0105(8) 0.0066(7) 0.0149(7)
C28 0.0213(8) 0.0408(10) 0.0350(10) 0.0156(8) 0.0080(7) 0.0024(7)
C29 0.0206(7) 0.0136(6) 0.0144(6) 0.0045(5) 0.0059(5) 0.0044(5)
C30 0.0200(7) 0.0154(6) 0.0150(6) 0.0039(5) 0.0046(5) 0.0047(5)
C31 0.0251(8) 0.0176(7) 0.0190(7) 0.0051(6) 0.0070(6) 0.0080(6)
C32 0.0281(8) 0.0176(7) 0.0172(7) 0.0037(5) 0.0074(6) 0.0055(6)
C33 0.0261(8) 0.0226(7) 0.0147(7) 0.0028(6) 0.0024(6) 0.0042(6)
C34 0.0214(7) 0.0208(7) 0.0161(7) 0.0068(6) 0.0048(6) 0.0065(6)
C35 0.0212(7) 0.0197(7) 0.0180(7) 0.0020(6) 0.0014(6) 0.0091(6)
C36 0.0321(9) 0.0332(9) 0.0257(8) 0.0116(7) 0.0032(7) 0.0163(8)
C37 0.0224(8) 0.0229(8) 0.0397(10) 0.0071(7) 0.0010(7) 0.0023(6)
C38A 0.0309(14) 0.0168(10) 0.0178(10) -0.0009(8) 0.0080(10) 0.0033(10)
C39A 0.0438(14) 0.0214(10) 0.0378(14) -0.0068(9) 0.0153(11) -0.0031(9)
C40A 0.0401(13) 0.0276(11) 0.0403(14) -0.0083(9) 0.0108(10) 0.0126(9)
C41 0.0255(8) 0.0310(8) 0.0182(7) 0.0070(6) 0.0028(6) 0.0132(7)
C42 0.0248(9) 0.0498(12) 0.0284(9) 0.0138(9) 0.0009(7) 0.0092(8)
C43 0.0399(11) 0.0344(10) 0.0319(9) 0.0170(8) 0.0033(8) 0.0149(8)
C44A 0.155(6) 0.054(3) 0.084(4) 0.014(3) 0.076(4) 0.020(4)
C44B 0.202(8) 0.098(5) 0.161(8) 0.031(5) 0.093(6) 0.061(5)
C45 0.156(4) 0.075(3) 0.109(3) 0.040(2) 0.070(3) 0.038(3)
C46 0.119(3) 0.146(4) 0.109(3) 0.092(3) 0.072(3) 0.086(3)
C47 0.143(4) 0.093(3) 0.079(3) 0.034(2) 0.037(3) 0.054(3)
C48 0.093(3) 0.0574(19) 0.093(3) 0.0102(18) 0.012(2) 0.0249(19)
C49 0.302(7) 0.069(3) 0.080(3) 0.009(2) 0.096(4) -0.035(4)

loop_
_atom_type_symbol
_atom_type_description
_atom_type_scat_dispersion_real
_atom_type_scat_dispersion_imag
_atom_type_scat_source
C C 0.0033 0.0016 'International Tables Vol C Tables 4.2.6.8 and 6.1.1.4'
H H 0.0000 0.0000 'International Tables Vol C Tables 4.2.6.8 and 6.1.1.4'
N N 0.0061 0.0033 'International Tables Vol C Tables 4.2.6.8 and 6.1.1.4'
Si Si 0.0817 0.0704 'International Tables Vol C Tables 4.2.6.8 and 6.1.1.4'

loop_
_geom_angle_atom_site_label_1
_geom_angle_atom_site_label_2
_geom_angle_atom_site_label_3
_geom_angle
C8 Si1 C1 104.49(6)
C8 Si1 H1 98.3(9)
C1 Si1 H1 90.0(10)
C1 N1 C2 111.37(14)
C1 N1 C4 124.93(14)
C2 N1 C4 123.63(14)
C1 N2 C3 111.44(14)
C1 N2 C7 124.83(14)
C3 N2 C7 123.72(15)
N2 C1 N1 104.34(13)
N2 C1 Si1 128.89(12)
N1 C1 Si1 125.30(12)
C3 C2 N1 106.43(14)
C3 C2 C5 130.52(17)
N1 C2 C5 123.05(16)
C2 C3 N2 106.42(15)
C2 C3 C6 130.85(16)
N2 C3 C6 122.67(16)
N1 C4 H4A 109.5
N1 C4 H4B 109.5
H4A C4 H4B 109.5
N1 C4 H4C 109.5
H4A C4 H4C 109.5
H4B C4 H4C 109.5
C2 C5 H5A 109.5
C2 C5 H5B 109.5
H5A C5 H5B 109.5
C2 C5 H5C 109.5
H5A C5 H5C 109.5
H5B C5 H5C 109.5
C3 C6 H6A 109.5
C3 C6 H6B 109.5
H6A C6 H6B 109.5
C3 C6 H6C 109.5
H6A C6 H6C 109.5
H6B C6 H6C 109.5
N2 C7 H7A 109.5
N2 C7 H7B 109.5
H7A C7 H7B 109.5
N2 C7 H7C 109.5
H7A C7 H7C 109.5
H7B C7 H7C 109.5
C13 C8 C9 116.87(13)
C13 C8 Si1 124.19(11)
C9 C8 Si1 117.72(11)
C10 C9 C8 120.84(13)
C10 C9 C14 115.88(13)
C8 C9 C14 123.08(13)
C11 C10 C9 121.04(14)
C11 C10 H10 119.5
C9 C10 H10 119.5
C10 C11 C12 118.97(14)
C10 C11 H11 120.5
C12 C11 H11 120.5
C11 C12 C13 121.15(14)
C11 C12 H12 119.4
C13 C12 H12 119.4
C12 C13 C8 121.00(13)
C12 C13 C29 116.82(13)
C8 C13 C29 121.81(13)
C15 C14 C19 119.45(13)
C15 C14 C9 121.10(13)
C19 C14 C9 119.20(13)
C16 C15 C14 119.49(14)
C16 C15 C20 119.29(14)
C14 C15 C20 121.20(13)
C15 C16 C17 122.04(15)
C15 C16 H16 119.0
C17 C16 H16 119.0
C18 C17 C16 117.81(14)
C18 C17 C23 121.31(15)
C16 C17 C23 120.87(15)
C17 C18 C19 122.17(14)
C17 C18 H18 118.9
C19 C18 H18 118.9
C18 C19 C14 119.00(14)
C18 C19 C26 119.14(14)
C14 C19 C26 121.80(13)
C15 C20 C22 111.18(14)
C15 C20 C21 112.57(14)
C22 C20 C21 110.26(15)
C15 C20 H20 107.5
C22 C20 H20 107.5
C21 C20 H20 107.5
C20 C21 H21A 109.5
C20 C21 H21B 109.5
H21A C21 H21B 109.5
C20 C21 H21C 109.5
H21A C21 H21C 109.5
H21B C21 H21C 109.5
C20 C22 H22A 109.5
C20 C22 H22B 109.5
H22A C22 H22B 109.5
C20 C22 H22C 109.5
H22A C22 H22C 109.5
H22B C22 H22C 109.5
C17 C23 C25 111.46(14)
C17 C23 C24 112.37(14)
C25 C23 C24 110.21(18)
C17 C23 H23 107.5
C25 C23 H23 107.5
C24 C23 H23 107.5
C23 C24 H24A 109.5
C23 C24 H24B 109.5
H24A C24 H24B 109.5
C23 C24 H24C 109.5
H24A C24 H24C 109.5
H24B C24 H24C 109.5
C23 C25 H25A 109.5
C23 C25 H25B 109.5
H25A C25 H25B 109.5
C23 C25 H25C 109.5
H25A C25 H25C 109.5
H25B C25 H25C 109.5
C19 C26 C27 112.58(15)
C19 C26 C28 110.79(15)
C27 C26 C28 110.83(15)
C19 C26 H26 107.5
C27 C26 H26 107.5
C28 C26 H26 107.5
C26 C27 H27A 109.5
C26 C27 H27B 109.5
H27A C27 H27B 109.5
C26 C27 H27C 109.5
H27A C27 H27C 109.5
H27B C27 H27C 109.5
C26 C28 H28A 109.5
C26 C28 H28B 109.5
H28A C28 H28B 109.5
C26 C28 H28C 109.5
H28A C28 H28C 109.5
H28B C28 H28C 109.5
C30 C29 C34 119.45(14)
C30 C29 C13 118.60(13)
C34 C29 C13 121.75(13)
C31 C30 C29 119.50(14)
C31 C30 C35 119.36(14)
C29 C30 C35 120.84(13)
C32 C31 C30 121.81(15)
C32 C31 H31 119.1
C30 C31 H31 119.1
C31 C32 C33 117.74(14)
C31 C32 C38A 122.42(18)
C33 C32 C38A 119.80(17)
C31 C32 C38B 125.9(13)
C33 C32 C38B 115.0(13)
C32 C33 C34 122.64(15)
C32 C33 H33 118.7
C34 C33 H33 118.7
C33 C34 C29 118.81(15)
C33 C34 C41 119.87(14)
C29 C34 C41 121.26(14)
C30 C35 C36 113.74(14)
C30 C35 C37 109.01(14)
C36 C35 C37 110.98(15)
C30 C35 H35 107.6
C36 C35 H35 107.6
C37 C35 H35 107.6
C35 C36 H36A 109.5
C35 C36 H36B 109.5
H36A C36 H36B 109.5
C35 C36 H36C 109.5
H36A C36 H36C 109.5
H36B C36 H36C 109.5
C35 C37 H37A 109.5
C35 C37 H37B 109.5
H37A C37 H37B 109.5
C35 C37 H37C 109.5
H37A C37 H37C 109.5
H37B C37 H37C 109.5
C40A C38A C32 115.2(2)
C40A C38A C39A 109.7(2)
C32 C38A C39A 110.6(2)
C40A C38A H38A 107.0
C32 C38A H38A 107.0
C39A C38A H38A 107.0
C39B C38B C40B 118(3)
C39B C38B C32 118(2)
C40B C38B C32 98(2)
C39B C38B H38B 107.5
C40B C38B H38B 107.5
C32 C38B H38B 107.5
C38A C39A H39A 109.5
C38A C39A H39B 109.5
H39A C39A H39B 109.5
C38A C39A H39C 109.5
H39A C39A H39C 109.5
H39B C39A H39C 109.5
C38B C39B H39D 109.5
C38B C39B H39E 109.5
H39D C39B H39E 109.5
C38B C39B H39F 109.5
H39D C39B H39F 109.5
H39E C39B H39F 109.5
C38A C40A H40A 109.5
C38A C40A H40B 109.5
H40A C40A H40B 109.5
C38A C40A H40C 109.5
H40A C40A H40C 109.5
H40B C40A H40C 109.5
C38B C40B H40D 109.5
C38B C40B H40E 109.5
H40D C40B H40E 109.5
C38B C40B H40F 109.5
H40D C40B H40F 109.5
H40E C40B H40F 109.5
C34 C41 C42 112.96(16)
C34 C41 C43 111.21(15)
C42 C41 C43 108.58(15)
C34 C41 H41 108.0
C42 C41 H41 108.0
C43 C41 H41 108.0
C41 C42 H42A 109.5
C41 C42 H42B 109.5
H42A C42 H42B 109.5
C41 C42 H42C 109.5
H42A C42 H42C 109.5
H42B C42 H42C 109.5
C41 C43 H43A 109.5
C41 C43 H43B 109.5
H43A C43 H43B 109.5
C41 C43 H43C 109.5
H43A C43 H43C 109.5
H43B C43 H43C 109.5
C49 C44A C48 116.8(7)
C49 C44A C45 107.3(6)
C48 C44A C45 107.5(6)
C49 C44A H44A 108.3
C48 C44A H44A 108.3
C45 C44A H44A 108.3
C48 C44B C49 116.6(9)
C48 C44B C45 115.7(9)
C49 C44B C45 105.7(7)
C48 C44B H44B 106.0
C49 C44B H44B 106.0
C45 C44B H44B 106.0
C44B C45 C46 96.7(5)
C46 C45 C44A 97.5(4)
C44B C45 H45C 112.4
C46 C45 H45C 112.4
C44B C45 H45D 112.4
C46 C45 H45D 112.4
H45C C45 H45D 110.0
C46 C45 H45A 112.3
C44A C45 H45A 112.3
C46 C45 H45B 112.3
C44A C45 H45B 112.3
H45A C45 H45B 109.9
C47 C46 C45 101.4(4)
C47 C46 H46A 111.5
C45 C46 H46A 111.5
C47 C46 H46B 111.5
C45 C46 H46B 111.5
H46A C46 H46B 109.3
C46 C47 C48 111.6(4)
C46 C47 H47A 109.3
C48 C47 H47A 109.3
C46 C47 H47B 109.3
C48 C47 H47B 109.3
H47A C47 H47B 108.0
C44B C48 C47 91.2(6)
C44A C48 C47 103.2(5)
C44B C48 H48C 113.4
C47 C48 H48C 113.4
C44B C48 H48D 113.4
C47 C48 H48D 113.4
H48C C48 H48D 110.7
C44A C48 H48A 111.1
C47 C48 H48A 111.1
C44A C48 H48B 111.1
C47 C48 H48B 111.1
H48A C48 H48B 109.1
C44A C49 H49A 109.5
C44A C49 H49B 109.5
H49A C49 H49B 109.5
C44A C49 H49C 109.5
H49A C49 H49C 109.5
H49B C49 H49C 109.5
C44B C49 H49D 109.5
C44B C49 H49E 109.5
H49D C49 H49E 109.5
C44B C49 H49F 109.5
H49D C49 H49F 109.5
H49E C49 H49F 109.5

loop_
_geom_bond_atom_site_label_1
_geom_bond_atom_site_label_2
_geom_bond_distance
Si1 C8 1.9292(15)
Si1 C1 1.9554(16)
Si1 H1 1.40(2)
N1 C1 1.3575(19)
N1 C2 1.391(2)
N1 C4 1.457(2)
N2 C1 1.353(2)
N2 C3 1.392(2)
N2 C7 1.459(2)
C2 C3 1.354(3)
C2 C5 1.489(2)
C3 C6 1.485(3)
C4 H4A 0.9800
C4 H4B 0.9800
C4 H4C 0.9800
C5 H5A 0.9800
C5 H5B 0.9800
C5 H5C 0.9800
C6 H6A 0.9800
C6 H6B 0.9800
C6 H6C 0.9800
C7 H7A 0.9800
C7 H7B 0.9800
C7 H7C 0.9800
C8 C13 1.417(2)
C8 C9 1.420(2)
C9 C10 1.401(2)
C9 C14 1.506(2)
C10 C11 1.386(2)
C10 H10 0.9500
C11 C12 1.387(2)
C11 H11 0.9500
C12 C13 1.397(2)
C12 H12 0.9500
C13 C29 1.504(2)
C14 C15 1.408(2)
C14 C19 1.410(2)
C15 C16 1.394(2)
C15 C20 1.520(2)
C16 C17 1.394(2)
C16 H16 0.9500
C17 C18 1.389(2)
C17 C23 1.519(2)
C18 C19 1.403(2)
C18 H18 0.9500
C19 C26 1.523(2)
C20 C22 1.533(2)
C20 C21 1.533(3)
C20 H20 1.0000
C21 H21A 0.9800
C21 H21B 0.9800
C21 H21C 0.9800
C22 H22A 0.9800
C22 H22B 0.9800
C22 H22C 0.9800
C23 C25 1.526(3)
C23 C24 1.526(3)
C23 H23 1.0000
C24 H24A 0.9800
C24 H24B 0.9800
C24 H24C 0.9800
C25 H25A 0.9800
C25 H25B 0.9800
C25 H25C 0.9800
C26 C27 1.529(3)
C26 C28 1.532(3)
C26 H26 1.0000
C27 H27A 0.9800
C27 H27B 0.9800
C27 H27C 0.9800
C28 H28A 0.9800
C28 H28B 0.9800
C28 H28C 0.9800
C29 C30 1.408(2)
C29 C34 1.412(2)
C30 C31 1.401(2)
C30 C35 1.523(2)
C31 C32 1.391(2)
C31 H31 0.9500
C32 C33 1.391(2)
C32 C38A 1.522(3)
C32 C38B 1.60(3)
C33 C34 1.397(2)
C33 H33 0.9500
C34 C41 1.523(2)
C35 C36 1.528(2)
C35 C37 1.529(3)
C35 H35 1.0000
C36 H36A 0.9800
C36 H36B 0.9800
C36 H36C 0.9800
C37 H37A 0.9800
C37 H37B 0.9800
C37 H37C 0.9800
C38A C40A 1.520(4)
C38A C39A 1.535(4)
C38A H38A 1.0000
C38B C39B 1.43(4)
C38B C40B 1.49(4)
C38B H38B 1.0000
C39A H39A 0.9800
C39A H39B 0.9800
C39A H39C 0.9800
C39B H39D 0.9800
C39B H39E 0.9800
C39B H39F 0.9800
C40A H40A 0.9800
C40A H40B 0.9800
C40A H40C 0.9800
C40B H40D 0.9800
C40B H40E 0.9800
C40B H40F 0.9800
C41 C42 1.531(3)
C41 C43 1.532(3)
C41 H41 1.0000
C42 H42A 0.9800
C42 H42B 0.9800
C42 H42C 0.9800
C43 H43A 0.9800
C43 H43B 0.9800
C43 H43C 0.9800
C44A C49 1.409(10)
C44A C48 1.483(8)
C44A C45 1.660(10)
C44A H44A 1.0000
C44B C48 1.391(11)
C44B C49 1.504(12)
C44B C45 1.602(12)
C44B H44B 1.0000
C45 C46 1.639(7)
C45 H45C 0.9900
C45 H45D 0.9900
C45 H45A 0.9900
C45 H45B 0.9900
C46 C47 1.429(5)
C46 H46A 0.9900
C46 H46B 0.9900
C47 C48 1.584(6)
C47 H47A 0.9900
C47 H47B 0.9900
C48 H48C 0.9900
C48 H48D 0.9900
C48 H48A 0.9900
C48 H48B 0.9900
C49 H49A 0.9800
C49 H49B 0.9800
C49 H49C 0.9800
C49 H49D 0.9800
C49 H49E 0.9800
C49 H49F 0.9800

loop_
_geom_torsion_atom_site_label_1
_geom_torsion_atom_site_label_2
_geom_torsion_atom_site_label_3
_geom_torsion_atom_site_label_4
_geom_torsion
C3 N2 C1 N1 0.31(18)
C7 N2 C1 N1 -178.61(15)
C3 N2 C1 Si1 -166.19(12)
C7 N2 C1 Si1 14.9(2)
C2 N1 C1 N2 0.22(17)
C4 N1 C1 N2 -176.91(14)
C2 N1 C1 Si1 167.36(12)
C4 N1 C1 Si1 -9.8(2)
C1 N1 C2 C3 -0.67(18)
C4 N1 C2 C3 176.51(15)
C1 N1 C2 C5 178.98(15)
C4 N1 C2 C5 -3.8(2)
N1 C2 C3 N2 0.81(18)
C5 C2 C3 N2 -178.80(17)
N1 C2 C3 C6 -176.39(18)
C5 C2 C3 C6 4.0(3)
C1 N2 C3 C2 -0.72(19)
C7 N2 C3 C2 178.21(16)
C1 N2 C3 C6 176.76(17)
C7 N2 C3 C6 -4.3(3)
C13 C8 C9 C10 4.1(2)
Si1 C8 C9 C10 171.99(11)
C13 C8 C9 C14 -170.68(13)
Si1 C8 C9 C14 -2.79(19)
C8 C9 C10 C11 -2.0(2)
C14 C9 C10 C11 173.18(14)
C9 C10 C11 C12 -1.2(2)
C10 C11 C12 C13 2.0(2)
C11 C12 C13 C8 0.3(2)
C11 C12 C13 C29 -172.80(14)
C9 C8 C13 C12 -3.3(2)
Si1 C8 C13 C12 -170.33(11)
C9 C8 C13 C29 169.48(13)
Si1 C8 C13 C29 2.5(2)
C10 C9 C14 C15 84.42(18)
C8 C9 C14 C15 -100.56(18)
C10 C9 C14 C19 -89.94(17)
C8 C9 C14 C19 85.09(18)
C19 C14 C15 C16 1.6(2)
C9 C14 C15 C16 -172.73(14)
C19 C14 C15 C20 179.83(14)
C9 C14 C15 C20 5.5(2)
C14 C15 C16 C17 -0.1(2)
C20 C15 C16 C17 -178.38(15)
C15 C16 C17 C18 -1.3(2)
C15 C16 C17 C23 177.86(15)
C16 C17 C18 C19 1.3(2)
C23 C17 C18 C19 -177.89(14)
C17 C18 C19 C14 0.2(2)
C17 C18 C19 C26 177.41(15)
C15 C14 C19 C18 -1.6(2)
C9 C14 C19 C18 172.81(13)
C15 C14 C19 C26 -178.78(14)
C9 C14 C19 C26 -4.3(2)
C16 C15 C20 C22 77.21(19)
C14 C15 C20 C22 -101.01(17)
C16 C15 C20 C21 -47.1(2)
C14 C15 C20 C21 134.73(16)
C18 C17 C23 C25 118.4(2)
C16 C17 C23 C25 -60.7(2)
C18 C17 C23 C24 -117.29(19)
C16 C17 C23 C24 63.6(2)
C18 C19 C26 C27 54.1(2)
C14 C19 C26 C27 -128.79(16)
C18 C19 C26 C28 -70.66(19)
C14 C19 C26 C28 106.47(17)
C12 C13 C29 C30 95.19(17)
C8 C13 C29 C30 -77.88(19)
C12 C13 C29 C34 -79.70(19)
C8 C13 C29 C34 107.23(17)
C34 C29 C30 C31 -1.9(2)
C13 C29 C30 C31 -176.89(14)
C34 C29 C30 C35 171.75(14)
C13 C29 C30 C35 -3.3(2)
C29 C30 C31 C32 0.3(2)
C35 C30 C31 C32 -173.42(15)
C30 C31 C32 C33 0.8(2)
C30 C31 C32 C38A 178.8(2)
C30 C31 C32 C38B -165.2(13)
C31 C32 C33 C34 -0.3(3)
C38A C32 C33 C34 -178.4(2)
C38B C32 C33 C34 167.2(12)
C32 C33 C34 C29 -1.2(3)
C32 C33 C34 C41 176.00(16)
C30 C29 C34 C33 2.3(2)
C13 C29 C34 C33 177.16(14)
C30 C29 C34 C41 -174.86(15)
C13 C29 C34 C41 0.0(2)
C31 C30 C35 C36 -45.1(2)
C29 C30 C35 C36 141.30(16)
C31 C30 C35 C37 79.36(18)
C29 C30 C35 C37 -94.27(17)
C31 C32 C38A C40A -13.0(4)
C33 C32 C38A C40A 165.0(2)
C31 C32 C38A C39A 112.1(3)
C33 C32 C38A C39A -69.9(3)
C31 C32 C38B C39B 60(3)
C33 C32 C38B C39B -106(3)
C31 C32 C38B C40B -67(3)
C33 C32 C38B C40B 126(2)
C33 C34 C41 C42 38.8(2)
C29 C34 C41 C42 -144.07(16)
C33 C34 C41 C43 -83.6(2)
C29 C34 C41 C43 93.53(19)
C48 C44B C45 C46 23.7(10)
C49 C44B C45 C46 154.4(7)
C49 C44A C45 C46 -160.8(5)
C48 C44A C45 C46 -34.4(6)
C44B C45 C46 C47 9.7(7)
C44A C45 C46 C47 41.6(5)
C45 C46 C47 C48 -37.1(5)
C49 C44B C48 C47 -166.6(9)
C45 C44B C48 C47 -41.4(9)
C49 C44A C48 C47 135.1(6)
C45 C44A C48 C47 14.5(6)
C46 C47 C48 C44B 49.1(7)
C46 C47 C48 C44A 14.9(6)
